data_4124282
loop_
_publ_author_name
'Nakano, Ryo'
'Nozaki, Kyoko'

_publ_section_title
;
 Copolymerization of Propylene and Polar Monomers Using Pd/IzQO Catalysts.
;
_journal_issue 34
_journal_name_full 'Journal of the American Chemical Society'
_journal_page_first 10934
_journal_page_last 10937
_journal_paper_doi 10.1021/jacs.5b06948
_journal_volume 137
_journal_year 2015
_chemical_formula_sum 'C40 H45 N3 O Pd'
_chemical_formula_weight 690.19
_space_group_crystal_system monoclinic
_space_group_IT_number 14
_space_group_name_Hall '-P 2ybc'
_space_group_name_H-M_alt 'P 1 21/c 1'
_symmetry_space_group_name_Hall '-P 2ybc'
_symmetry_space_group_name_H-M 'P 1 21/c 1'
_atom_sites_solution_hydrogens geom
_audit_creation_method SHELXL-2014/7
_cell_angle_alpha 90
_cell_angle_beta 91.439(3)
_cell_angle_gamma 90
_cell_formula_units_Z 4
_cell_length_a 13.752(3)
_cell_length_b 7.9880(17)
_cell_length_c 31.023(7)
_cell_measurement_reflns_used 10868
_cell_measurement_temperature 93
_cell_measurement_theta_max 31.5
_cell_measurement_theta_min 2.5
_cell_volume 3406.8(13)
_computing_cell_refinement
;
Rigaku CrystalClear-SM Expert 2.0 r3
;
_computing_data_collection
;
Rigaku CrystalClear-SM Expert 2.0 r3
;
_computing_data_reduction
;
Rigaku CrystalClear-SM Expert 2.0 r3
;
_computing_molecular_graphics 'Yadokari-XG 2009 (Wakita Nemoto et al., 2009)'
_computing_publication_material 'Yadokari-XG 2009 (Wakita,Nemoto et al., 2009)'
_computing_structure_refinement 'SHELXL-2014/7 (Sheldrick, 2014)'
_computing_structure_solution 'SHELXL-2014/7 (Sheldrick, 2014)'
_diffrn_ambient_temperature 93(2)
_diffrn_detector_area_resol_mean 28.5714
_diffrn_measured_fraction_theta_full 0.996
_diffrn_measured_fraction_theta_max 0.996
_diffrn_measurement_device_type 'Rigaku Saturn724 CCD'
_diffrn_measurement_method 'profile data from \w-scans'
_diffrn_radiation_monochromator Confocal
_diffrn_radiation_source 'rotating-anode X-ray tube'
_diffrn_radiation_type MoK\a
_diffrn_radiation_wavelength 0.71075
_diffrn_reflns_av_R_equivalents 0.0419
_diffrn_reflns_av_unetI/netI 0.0414
_diffrn_reflns_laue_measured_fraction_full 0.996
_diffrn_reflns_laue_measured_fraction_max 0.996
_diffrn_reflns_limit_h_max 16
_diffrn_reflns_limit_h_min -16
_diffrn_reflns_limit_k_max 7
_diffrn_reflns_limit_k_min -9
_diffrn_reflns_limit_l_max 35
_diffrn_reflns_limit_l_min -36
_diffrn_reflns_number 21185
_diffrn_reflns_point_group_measured_fraction_full 0.996
_diffrn_reflns_point_group_measured_fraction_max 0.996
_diffrn_reflns_theta_full 24.996
_diffrn_reflns_theta_max 24.996
_diffrn_reflns_theta_min 2.633
_diffrn_source 'Sealed Tube'
_exptl_absorpt_coefficient_mu 0.580
_exptl_absorpt_correction_T_max 1.000
_exptl_absorpt_correction_T_min 0.871
_exptl_absorpt_correction_type multi-scan
_exptl_absorpt_process_details 'Jacobson, R. (1998) Private communicatio'
_exptl_crystal_colour Colorless
_exptl_crystal_density_diffrn 1.346
_exptl_crystal_description Platelet
_exptl_crystal_F_000 1440
_exptl_crystal_size_max 0.100
_exptl_crystal_size_mid 0.100
_exptl_crystal_size_min 0.020
_refine_diff_density_max 0.650
_refine_diff_density_min -0.464
_refine_diff_density_rms 0.076
_refine_ls_extinction_method none
_refine_ls_goodness_of_fit_ref 1.116
_refine_ls_hydrogen_treatment constr
_refine_ls_matrix_type full
_refine_ls_number_parameters 416
_refine_ls_number_reflns 5967
_refine_ls_number_restraints 0
_refine_ls_restrained_S_all 1.116
_refine_ls_R_factor_all 0.0470
_refine_ls_R_factor_gt 0.0405
_refine_ls_shift/su_max 0.000
_refine_ls_shift/su_mean 0.000
_refine_ls_structure_factor_coef Fsqd
_refine_ls_weighting_details 'w=1/[\s^2^(Fo^2^)+(0.0276P)^2^+4.3514P] where P=(Fo^2^+2Fc^2^)/3'
_refine_ls_weighting_scheme calc
_refine_ls_wR_factor_gt 0.0799
_refine_ls_wR_factor_ref 0.0830
_reflns_Friedel_coverage 0.000
_reflns_number_gt 5413
_reflns_number_total 5967
_reflns_threshold_expression 'I > 2\s(I)'
_cod_data_source_file ja5b06948_si_005.cif
_cod_data_source_block 5c
_cod_depositor_comments
;
The following automatic conversions were performed:

'_exptl_absorpt_correction_type' value 'Multi-scan' changed to
'multi-scan' according to
/usr/data/users/saulius/crontab/automatic-downloads/rss-feeds/ACS/lib/dictionaries/cif_core.dic
dictionary named 'cif_core.dic' version 2.4.2 from 2011-04-26.

Automatic conversion script
Id: cif_fix_values 3271 2015-04-21 07:52:19Z andrius 

 Adding full bibliography for 4124282--4124283.cif.
;
_cod_database_code 4124282
_shelx_shelxl_version_number 2014/7
_shelx_space_group_comment
;
The symmetry employed for this shelxl refinement is uniquely defined
by the following loop, which should always be used as a source of
symmetry information in preference to the above space-group names.
They are only intended as comments.
;
_shelx_estimated_absorpt_t_min 0.944
_shelx_estimated_absorpt_t_max 0.988

loop_
_space_group_symop_operation_xyz
'x, y, z'
'-x, y+1/2, -z+1/2'
'-x, -y, -z'
'x, -y-1/2, z-1/2'

loop_
_atom_site_label
_atom_site_type_symbol
_atom_site_fract_x
_atom_site_fract_y
_atom_site_fract_z
_atom_site_U_iso_or_equiv
_atom_site_adp_type
_atom_site_occupancy
_atom_site_site_symmetry_order
_atom_site_calc_flag
_atom_site_refinement_flags_posn
_atom_site_refinement_flags_adp
Pd1 Pd 0.16075(2) 0.15268(3) 0.11485(2) 0.01370(8) Uani 1 1 d . .
C1 C 0.2984(2) 0.0628(5) 0.10648(12) 0.0282(8) Uani 1 1 d . .
H1 H 0.3417 0.1554 0.0991 0.042 Uiso 1 1 calc R U
H2 H 0.2973 -0.0197 0.0831 0.042 Uiso 1 1 calc R U
H3 H 0.3220 0.0096 0.1332 0.042 Uiso 1 1 calc R U
C2 C 0.1916(2) 0.3212(4) 0.16018(9) 0.0146(6) Uani 1 1 d . .
N1 N 0.27698(18) 0.3773(3) 0.17897(8) 0.0152(6) Uani 1 1 d . .
C3 C 0.2618(2) 0.4927(4) 0.21118(10) 0.0172(7) Uani 1 1 d . .
H4 H 0.3105 0.5468 0.2284 0.021 Uiso 1 1 calc R U
C4 C 0.1647(2) 0.5143(4) 0.21367(10) 0.0164(7) Uani 1 1 d . .
C5 C 0.1074(2) 0.6179(4) 0.24040(10) 0.0197(7) Uani 1 1 d . .
H5 H 0.1379 0.6889 0.2613 0.024 Uiso 1 1 calc R U
C6 C 0.0109(2) 0.6146(4) 0.23594(10) 0.0197(7) Uani 1 1 d . .
H6 H -0.0274 0.6819 0.2542 0.024 Uiso 1 1 calc R U
C7 C -0.0367(2) 0.5102(4) 0.20377(10) 0.0166(7) Uani 1 1 d . .
C8 C -0.1380(2) 0.5148(4) 0.19945(10) 0.0183(7) Uani 1 1 d . .
H7 H -0.1746 0.5847 0.2178 0.022 Uiso 1 1 calc R U
C9 C -0.1848(2) 0.4180(4) 0.16863(10) 0.0182(7) Uani 1 1 d . .
H8 H -0.2538 0.4211 0.1662 0.022 Uiso 1 1 calc R U
C10 C -0.1335(2) 0.3161(4) 0.14099(10) 0.0157(7) Uani 1 1 d . .
C11 C -0.0298(2) 0.3109(4) 0.14295(9) 0.0145(6) Uani 1 1 d . .
C12 C 0.0176(2) 0.4075(4) 0.17597(10) 0.0141(6) Uani 1 1 d . .
N2 N 0.12130(17) 0.4092(3) 0.18192(8) 0.0131(5) Uani 1 1 d . .
C13 C 0.3747(2) 0.3203(4) 0.17057(10) 0.0165(7) Uani 1 1 d . .
C14 C 0.4111(2) 0.1859(4) 0.19498(10) 0.0170(7) Uani 1 1 d . .
C15 C 0.5042(2) 0.1298(4) 0.18583(11) 0.0211(7) Uani 1 1 d . .
H9 H 0.5316 0.0392 0.2018 0.025 Uiso 1 1 calc R U
C16 C 0.5572(2) 0.2041(4) 0.15378(12) 0.0262(8) Uani 1 1 d . .
H10 H 0.6193 0.1605 0.1471 0.031 Uiso 1 1 calc R U
C17 C 0.5210(2) 0.3410(4) 0.13141(11) 0.0245(7) Uani 1 1 d . .
H11 H 0.5593 0.3924 0.1100 0.029 Uiso 1 1 calc R U
C18 C 0.4286(2) 0.4050(4) 0.13984(11) 0.0212(7) Uani 1 1 d . .
C19 C 0.3538(2) 0.1037(4) 0.23044(10) 0.0193(7) Uani 1 1 d . .
H12 H 0.2861 0.1494 0.2287 0.023 Uiso 1 1 calc R U
C20 C 0.3469(3) -0.0853(4) 0.22548(13) 0.0384(10) Uani 1 1 d . .
H13 H 0.3202 -0.1125 0.1967 0.058 Uiso 1 1 calc R U
H14 H 0.3042 -0.1306 0.2474 0.058 Uiso 1 1 calc R U
H15 H 0.4118 -0.1346 0.2291 0.058 Uiso 1 1 calc R U
C21 C 0.3967(3) 0.1495(6) 0.27443(12) 0.0468(12) Uani 1 1 d . .
H16 H 0.4628 0.1045 0.2774 0.070 Uiso 1 1 calc R U
H17 H 0.3563 0.1021 0.2970 0.070 Uiso 1 1 calc R U
H18 H 0.3987 0.2717 0.2774 0.070 Uiso 1 1 calc R U
C22 C 0.3902(2) 0.5591(4) 0.11575(11) 0.0275(8) Uani 1 1 d . .
H19 H 0.3361 0.6064 0.1329 0.033 Uiso 1 1 calc R U
C23 C 0.3476(3) 0.5129(5) 0.07165(14) 0.0510(12) Uani 1 1 d . .
H20 H 0.3203 0.6131 0.0577 0.077 Uiso 1 1 calc R U
H21 H 0.2961 0.4293 0.0750 0.077 Uiso 1 1 calc R U
H22 H 0.3989 0.4664 0.0538 0.077 Uiso 1 1 calc R U
C24 C 0.4673(3) 0.6946(4) 0.11235(13) 0.0360(9) Uani 1 1 d . .
H23 H 0.4944 0.7198 0.1411 0.054 Uiso 1 1 calc R U
H24 H 0.4379 0.7959 0.0999 0.054 Uiso 1 1 calc R U
H25 H 0.5193 0.6553 0.0938 0.054 Uiso 1 1 calc R U
C25 C -0.1911(2) 0.2126(4) 0.10913(10) 0.0176(7) Uani 1 1 d . .
C26 C -0.1989(2) 0.0388(4) 0.11430(10) 0.0201(7) Uani 1 1 d . .
C27 C -0.2617(2) -0.0521(4) 0.08727(11) 0.0250(8) Uani 1 1 d . .
H26 H -0.2666 -0.1698 0.0911 0.030 Uiso 1 1 calc R U
C28 C -0.3172(2) 0.0245(5) 0.05497(11) 0.0270(8) Uani 1 1 d . .
C29 C -0.3068(2) 0.1962(4) 0.04942(11) 0.0255(8) Uani 1 1 d . .
H27 H -0.3427 0.2501 0.0269 0.031 Uiso 1 1 calc R U
C30 C -0.2453(2) 0.2913(4) 0.07589(11) 0.0217(7) Uani 1 1 d . .
C31 C -0.1450(3) -0.0517(4) 0.14990(12) 0.0294(8) Uani 1 1 d . .
H28 H -0.0780 -0.0101 0.1521 0.044 Uiso 1 1 calc R U
H29 H -0.1443 -0.1720 0.1437 0.044 Uiso 1 1 calc R U
H30 H -0.1773 -0.0323 0.1772 0.044 Uiso 1 1 calc R U
C32 C -0.3865(3) -0.0767(5) 0.02661(12) 0.0374(9) Uani 1 1 d . .
H31 H -0.4534 -0.0573 0.0355 0.056 Uiso 1 1 calc R U
H32 H -0.3709 -0.1960 0.0295 0.056 Uiso 1 1 calc R U
H33 H -0.3800 -0.0424 -0.0035 0.056 Uiso 1 1 calc R U
C33 C -0.2376(3) 0.4774(4) 0.06814(12) 0.0311(8) Uani 1 1 d . .
H34 H -0.2564 0.5024 0.0381 0.047 Uiso 1 1 calc R U
H35 H -0.1704 0.5137 0.0737 0.047 Uiso 1 1 calc R U
H36 H -0.2809 0.5370 0.0875 0.047 Uiso 1 1 calc R U
O1 O 0.01559(15) 0.2202(3) 0.11493(7) 0.0196(5) Uani 1 1 d . .
N3 N 0.11999(18) -0.0319(3) 0.06961(8) 0.0176(6) Uani 1 1 d . .
C34 C 0.1001(2) -0.1885(4) 0.08314(11) 0.0228(7) Uani 1 1 d . .
C35 C 0.0797(3) -0.3161(4) 0.05391(13) 0.0313(9) Uani 1 1 d . .
H37 H 0.0653 -0.4257 0.0638 0.038 Uiso 1 1 calc R U
C36 C 0.0805(3) -0.2819(5) 0.01041(13) 0.0362(10) Uani 1 1 d . .
H38 H 0.0677 -0.3683 -0.0100 0.043 Uiso 1 1 calc R U
C37 C 0.1001(3) -0.1215(5) -0.00339(12) 0.0307(9) Uani 1 1 d . .
H39 H 0.0998 -0.0960 -0.0333 0.037 Uiso 1 1 calc R U
C38 C 0.1204(2) 0.0024(4) 0.02699(11) 0.0228(7) Uani 1 1 d . .
C39 C 0.1038(3) -0.2219(4) 0.13018(12) 0.0332(9) Uani 1 1 d . .
H40 H 0.1700 -0.2546 0.1391 0.050 Uiso 1 1 calc R U
H41 H 0.0586 -0.3127 0.1368 0.050 Uiso 1 1 calc R U
H42 H 0.0852 -0.1205 0.1457 0.050 Uiso 1 1 calc R U
C40 C 0.1472(3) 0.1774(4) 0.01430(11) 0.0280(8) Uani 1 1 d . .
H43 H 0.1071 0.2575 0.0299 0.042 Uiso 1 1 calc R U
H44 H 0.1359 0.1918 -0.0168 0.042 Uiso 1 1 calc R U
H45 H 0.2160 0.1973 0.0215 0.042 Uiso 1 1 calc R U

loop_
_atom_site_aniso_label
_atom_site_aniso_U_11
_atom_site_aniso_U_22
_atom_site_aniso_U_33
_atom_site_aniso_U_23
_atom_site_aniso_U_13
_atom_site_aniso_U_12
Pd1 0.01359(13) 0.01402(13) 0.01360(13) -0.00203(10) 0.00262(9) 0.00222(10)
C1 0.0203(18) 0.032(2) 0.032(2) -0.0131(16) -0.0028(15) 0.0061(15)
C2 0.0173(16) 0.0135(16) 0.0132(15) 0.0027(12) 0.0043(12) 0.0034(12)
N1 0.0144(13) 0.0150(14) 0.0163(13) 0.0016(10) 0.0012(11) -0.0017(10)
C3 0.0181(16) 0.0146(16) 0.0189(17) -0.0017(13) 0.0002(13) -0.0029(13)
C4 0.0198(16) 0.0150(16) 0.0143(16) -0.0015(12) 0.0003(13) 0.0003(13)
C5 0.0261(18) 0.0166(17) 0.0163(16) -0.0045(13) -0.0007(14) -0.0023(13)
C6 0.0259(18) 0.0146(17) 0.0188(17) -0.0035(13) 0.0060(14) 0.0009(13)
C7 0.0215(17) 0.0122(16) 0.0164(16) 0.0010(12) 0.0051(13) 0.0011(13)
C8 0.0200(17) 0.0150(16) 0.0205(17) 0.0007(13) 0.0095(14) 0.0039(13)
C9 0.0151(16) 0.0173(16) 0.0224(17) 0.0021(13) 0.0034(13) 0.0010(13)
C10 0.0153(16) 0.0140(16) 0.0178(16) 0.0022(12) 0.0003(13) 0.0021(12)
C11 0.0160(16) 0.0140(16) 0.0135(15) 0.0008(12) 0.0009(12) 0.0027(12)
C12 0.0120(15) 0.0111(15) 0.0194(16) 0.0025(12) 0.0028(13) 0.0018(12)
N2 0.0134(13) 0.0132(13) 0.0126(13) 0.0006(10) 0.0019(10) -0.0015(10)
C13 0.0118(15) 0.0196(17) 0.0183(16) -0.0030(13) 0.0011(12) -0.0009(13)
C14 0.0162(16) 0.0147(16) 0.0202(17) 0.0005(13) -0.0006(13) -0.0047(13)
C15 0.0164(16) 0.0177(17) 0.0289(19) 0.0021(14) -0.0019(14) 0.0023(13)
C16 0.0137(17) 0.0254(19) 0.040(2) -0.0048(16) 0.0060(15) -0.0015(14)
C17 0.0196(17) 0.0258(19) 0.0286(19) 0.0032(15) 0.0079(14) -0.0007(15)
C18 0.0193(17) 0.0200(17) 0.0243(18) 0.0007(14) 0.0024(14) -0.0014(13)
C19 0.0164(16) 0.0178(17) 0.0237(18) 0.0040(13) 0.0018(14) -0.0002(13)
C20 0.047(2) 0.022(2) 0.048(3) 0.0043(17) 0.023(2) -0.0060(17)
C21 0.052(3) 0.063(3) 0.024(2) 0.011(2) -0.0018(19) -0.033(2)
C22 0.0220(18) 0.032(2) 0.030(2) 0.0134(16) 0.0099(15) 0.0047(15)
C23 0.058(3) 0.042(3) 0.051(3) 0.017(2) -0.022(2) -0.004(2)
C24 0.036(2) 0.025(2) 0.047(2) 0.0106(17) 0.0050(19) 0.0053(17)
C25 0.0141(16) 0.0187(17) 0.0203(17) -0.0010(13) 0.0036(13) 0.0010(13)
C26 0.0192(17) 0.0200(18) 0.0213(17) -0.0017(14) 0.0028(14) 0.0018(13)
C27 0.0240(18) 0.0211(18) 0.030(2) -0.0022(15) -0.0015(15) -0.0002(15)
C28 0.0174(17) 0.038(2) 0.0252(19) -0.0061(16) 0.0016(15) -0.0018(15)
C29 0.0183(17) 0.036(2) 0.0224(18) 0.0052(15) -0.0035(14) 0.0045(15)
C30 0.0183(17) 0.0236(18) 0.0233(18) 0.0048(14) 0.0032(14) 0.0053(14)
C31 0.036(2) 0.0151(18) 0.036(2) 0.0001(15) -0.0113(17) -0.0007(15)
C32 0.027(2) 0.049(2) 0.035(2) -0.0028(19) -0.0063(17) -0.0064(18)
C33 0.033(2) 0.028(2) 0.032(2) 0.0098(16) 0.0013(17) 0.0043(16)
O1 0.0149(11) 0.0247(12) 0.0193(12) -0.0076(9) 0.0016(9) 0.0055(9)
N3 0.0159(13) 0.0178(14) 0.0192(14) -0.0032(11) 0.0036(11) 0.0016(11)
C34 0.0169(17) 0.0214(19) 0.0304(19) -0.0029(15) 0.0051(14) 0.0017(14)
C35 0.0257(19) 0.0207(19) 0.048(2) -0.0097(17) 0.0069(17) -0.0014(15)
C36 0.026(2) 0.036(2) 0.047(3) -0.0252(19) 0.0035(18) -0.0019(17)
C37 0.0261(19) 0.039(2) 0.027(2) -0.0141(16) 0.0016(16) -0.0002(16)
C38 0.0163(16) 0.0305(19) 0.0219(18) -0.0033(15) 0.0049(14) 0.0004(14)
C39 0.040(2) 0.0195(18) 0.040(2) 0.0085(16) 0.0030(18) -0.0025(16)
C40 0.030(2) 0.036(2) 0.0182(17) 0.0055(15) -0.0015(15) -0.0037(16)

loop_
_atom_type_symbol
_atom_type_description
_atom_type_scat_dispersion_real
_atom_type_scat_dispersion_imag
_atom_type_scat_source
C C 0.0033 0.0016 'International Tables Vol C Tables 4.2.6.8 and 6.1.1.4'
H H 0.0000 0.0000 'International Tables Vol C Tables 4.2.6.8 and 6.1.1.4'
N N 0.0061 0.0033 'International Tables Vol C Tables 4.2.6.8 and 6.1.1.4'
O O 0.0106 0.0060 'International Tables Vol C Tables 4.2.6.8 and 6.1.1.4'
Pd Pd -0.9988 1.0072 'International Tables Vol C Tables 4.2.6.8 and 6.1.1.4'

loop_
_geom_angle_atom_site_label_1
_geom_angle_atom_site_label_2
_geom_angle_atom_site_label_3
_geom_angle
C2 Pd1 C1 98.40(13)
C2 Pd1 O1 90.65(10)
C1 Pd1 O1 170.87(11)
C2 Pd1 N3 175.89(11)
C1 Pd1 N3 84.33(12)
O1 Pd1 N3 86.70(9)
Pd1 C1 H1 109.5
Pd1 C1 H2 109.5
H1 C1 H2 109.5
Pd1 C1 H3 109.5
H1 C1 H3 109.5
H2 C1 H3 109.5
N1 C2 N2 103.1(2)
N1 C2 Pd1 133.4(2)
N2 C2 Pd1 123.4(2)
C2 N1 C3 112.5(2)
C2 N1 C13 127.5(3)
C3 N1 C13 119.9(2)
C4 C3 N1 107.2(3)
C4 C3 H4 126.4
N1 C3 H4 126.4
C3 C4 N2 106.6(3)
C3 C4 C5 132.1(3)
N2 C4 C5 121.4(3)
C6 C5 C4 119.5(3)
C6 C5 H5 120.2
C4 C5 H5 120.2
C5 C6 C7 121.1(3)
C5 C6 H6 119.5
C7 C6 H6 119.5
C8 C7 C12 119.8(3)
C8 C7 C6 119.0(3)
C12 C7 C6 121.2(3)
C9 C8 C7 120.0(3)
C9 C8 H7 120.0
C7 C8 H7 120.0
C8 C9 C10 121.5(3)
C8 C9 H8 119.3
C10 C9 H8 119.3
C9 C10 C11 120.9(3)
C9 C10 C25 117.6(3)
C11 C10 C25 121.5(3)
O1 C11 C10 118.9(3)
O1 C11 C12 124.2(3)
C10 C11 C12 116.9(3)
C7 C12 C11 120.8(3)
C7 C12 N2 117.0(3)
C11 C12 N2 122.2(3)
C2 N2 C4 110.7(2)
C2 N2 C12 129.5(2)
C4 N2 C12 119.8(2)
C18 C13 C14 123.5(3)
C18 C13 N1 118.8(3)
C14 C13 N1 117.7(3)
C15 C14 C13 117.0(3)
C15 C14 C19 120.3(3)
C13 C14 C19 122.6(3)
C16 C15 C14 120.9(3)
C16 C15 H9 119.6
C14 C15 H9 119.6
C15 C16 C17 120.8(3)
C15 C16 H10 119.6
C17 C16 H10 119.6
C16 C17 C18 120.8(3)
C16 C17 H11 119.6
C18 C17 H11 119.6
C13 C18 C17 116.8(3)
C13 C18 C22 122.7(3)
C17 C18 C22 120.5(3)
C21 C19 C14 110.5(3)
C21 C19 C20 110.6(3)
C14 C19 C20 112.8(3)
C21 C19 H12 107.5
C14 C19 H12 107.5
C20 C19 H12 107.5
C19 C20 H13 109.5
C19 C20 H14 109.5
H13 C20 H14 109.5
C19 C20 H15 109.5
H13 C20 H15 109.5
H14 C20 H15 109.5
C19 C21 H16 109.5
C19 C21 H17 109.5
H16 C21 H17 109.5
C19 C21 H18 109.5
H16 C21 H18 109.5
H17 C21 H18 109.5
C23 C22 C24 111.3(3)
C23 C22 C18 111.4(3)
C24 C22 C18 112.0(3)
C23 C22 H19 107.3
C24 C22 H19 107.3
C18 C22 H19 107.3
C22 C23 H20 109.5
C22 C23 H21 109.5
H20 C23 H21 109.5
C22 C23 H22 109.5
H20 C23 H22 109.5
H21 C23 H22 109.5
C22 C24 H23 109.5
C22 C24 H24 109.5
H23 C24 H24 109.5
C22 C24 H25 109.5
H23 C24 H25 109.5
H24 C24 H25 109.5
C26 C25 C30 119.1(3)
C26 C25 C10 120.8(3)
C30 C25 C10 119.9(3)
C27 C26 C25 119.7(3)
C27 C26 C31 118.7(3)
C25 C26 C31 121.6(3)
C28 C27 C26 121.8(3)
C28 C27 H26 119.1
C26 C27 H26 119.1
C27 C28 C29 117.9(3)
C27 C28 C32 120.7(3)
C29 C28 C32 121.3(3)
C30 C29 C28 121.9(3)
C30 C29 H27 119.0
C28 C29 H27 119.0
C29 C30 C25 119.5(3)
C29 C30 C33 119.2(3)
C25 C30 C33 121.3(3)
C26 C31 H28 109.5
C26 C31 H29 109.5
H28 C31 H29 109.5
C26 C31 H30 109.5
H28 C31 H30 109.5
H29 C31 H30 109.5
C28 C32 H31 109.5
C28 C32 H32 109.5
H31 C32 H32 109.5
C28 C32 H33 109.5
H31 C32 H33 109.5
H32 C32 H33 109.5
C30 C33 H34 109.5
C30 C33 H35 109.5
H34 C33 H35 109.5
C30 C33 H36 109.5
H34 C33 H36 109.5
H35 C33 H36 109.5
C11 O1 Pd1 128.64(19)
C34 N3 C38 119.9(3)
C34 N3 Pd1 119.7(2)
C38 N3 Pd1 120.3(2)
N3 C34 C35 121.1(3)
N3 C34 C39 118.1(3)
C35 C34 C39 120.8(3)
C36 C35 C34 119.2(3)
C36 C35 H37 120.4
C34 C35 H37 120.4
C35 C36 C37 119.7(3)
C35 C36 H38 120.2
C37 C36 H38 120.2
C36 C37 C38 119.2(4)
C36 C37 H39 120.4
C38 C37 H39 120.4
N3 C38 C37 120.9(3)
N3 C38 C40 116.9(3)
C37 C38 C40 122.1(3)
C34 C39 H40 109.5
C34 C39 H41 109.5
H40 C39 H41 109.5
C34 C39 H42 109.5
H40 C39 H42 109.5
H41 C39 H42 109.5
C38 C40 H43 109.5
C38 C40 H44 109.5
H43 C40 H44 109.5
C38 C40 H45 109.5
H43 C40 H45 109.5
H44 C40 H45 109.5

loop_
_geom_bond_atom_site_label_1
_geom_bond_atom_site_label_2
_geom_bond_distance
Pd1 C2 1.985(3)
Pd1 C1 2.047(3)
Pd1 O1 2.068(2)
Pd1 N3 2.102(3)
C1 H1 0.9800
C1 H2 0.9800
C1 H3 0.9800
C2 N1 1.374(4)
C2 N2 1.384(4)
N1 C3 1.379(4)
N1 C13 1.449(4)
C3 C4 1.350(4)
C3 H4 0.9500
C4 N2 1.415(4)
C4 C5 1.423(4)
C5 C6 1.332(4)
C5 H5 0.9500
C6 C7 1.445(4)
C6 H6 0.9500
C7 C8 1.396(4)
C7 C12 1.416(4)
C8 C9 1.377(4)
C8 H7 0.9500
C9 C10 1.388(4)
C9 H8 0.9500
C10 C11 1.426(4)
C10 C25 1.500(4)
C11 O1 1.304(4)
C11 C12 1.426(4)
C12 N2 1.434(4)
C13 C18 1.397(4)
C13 C14 1.399(4)
C14 C15 1.393(4)
C14 C19 1.518(4)
C15 C16 1.382(5)
C15 H9 0.9500
C16 C17 1.382(5)
C16 H10 0.9500
C17 C18 1.400(4)
C17 H11 0.9500
C18 C22 1.528(5)
C19 C21 1.518(5)
C19 C20 1.520(5)
C19 H12 1.0000
C20 H13 0.9800
C20 H14 0.9800
C20 H15 0.9800
C21 H16 0.9800
C21 H17 0.9800
C21 H18 0.9800
C22 C23 1.520(5)
C22 C24 1.521(5)
C22 H19 1.0000
C23 H20 0.9800
C23 H21 0.9800
C23 H22 0.9800
C24 H23 0.9800
C24 H24 0.9800
C24 H25 0.9800
C25 C26 1.402(5)
C25 C30 1.406(4)
C26 C27 1.392(5)
C26 C31 1.501(5)
C27 C28 1.387(5)
C27 H26 0.9500
C28 C29 1.390(5)
C28 C32 1.515(5)
C29 C30 1.389(5)
C29 H27 0.9500
C30 C33 1.510(5)
C31 H28 0.9800
C31 H29 0.9800
C31 H30 0.9800
C32 H31 0.9800
C32 H32 0.9800
C32 H33 0.9800
C33 H34 0.9800
C33 H35 0.9800
C33 H36 0.9800
N3 C34 1.350(4)
N3 C38 1.350(4)
C34 C35 1.388(5)
C34 C39 1.483(5)
C35 C36 1.377(5)
C35 H37 0.9500
C36 C37 1.380(5)
C36 H38 0.9500
C37 C38 1.390(5)
C37 H39 0.9500
C38 C40 1.501(5)
C39 H40 0.9800
C39 H41 0.9800
C39 H42 0.9800
C40 H43 0.9800
C40 H44 0.9800
C40 H45 0.9800

loop_
_geom_torsion_atom_site_label_1
_geom_torsion_atom_site_label_2
_geom_torsion_atom_site_label_3
_geom_torsion_atom_site_label_4
_geom_torsion
N2 C2 N1 C3 0.8(3)
Pd1 C2 N1 C3 -177.1(2)
N2 C2 N1 C13 176.1(3)
Pd1 C2 N1 C13 -1.8(5)
C2 N1 C3 C4 -0.4(4)
C13 N1 C3 C4 -176.1(3)
N1 C3 C4 N2 -0.2(3)
N1 C3 C4 C5 -179.4(3)
C3 C4 C5 C6 180.0(3)
N2 C4 C5 C6 0.9(5)
C4 C5 C6 C7 -1.4(5)
C5 C6 C7 C8 -178.1(3)
C5 C6 C7 C12 0.2(5)
C12 C7 C8 C9 0.9(5)
C6 C7 C8 C9 179.2(3)
C7 C8 C9 C10 -0.8(5)
C8 C9 C10 C11 -1.4(5)
C8 C9 C10 C25 178.7(3)
C9 C10 C11 O1 -176.5(3)
C25 C10 C11 O1 3.4(4)
C9 C10 C11 C12 3.4(4)
C25 C10 C11 C12 -176.7(3)
C8 C7 C12 C11 1.3(4)
C6 C7 C12 C11 -177.0(3)
C8 C7 C12 N2 179.6(3)
C6 C7 C12 N2 1.4(4)
O1 C11 C12 C7 176.5(3)
C10 C11 C12 C7 -3.3(4)
O1 C11 C12 N2 -1.8(5)
C10 C11 C12 N2 178.4(3)
N1 C2 N2 C4 -0.9(3)
Pd1 C2 N2 C4 177.3(2)
N1 C2 N2 C12 178.3(3)
Pd1 C2 N2 C12 -3.6(4)
C3 C4 N2 C2 0.7(3)
C5 C4 N2 C2 180.0(3)
C3 C4 N2 C12 -178.6(3)
C5 C4 N2 C12 0.7(4)
C7 C12 N2 C2 179.1(3)
C11 C12 N2 C2 -2.6(5)
C7 C12 N2 C4 -1.8(4)
C11 C12 N2 C4 176.6(3)
C2 N1 C13 C18 93.2(4)
C3 N1 C13 C18 -91.8(4)
C2 N1 C13 C14 -88.9(4)
C3 N1 C13 C14 86.1(3)
C18 C13 C14 C15 -3.7(5)
N1 C13 C14 C15 178.4(3)
C18 C13 C14 C19 175.5(3)
N1 C13 C14 C19 -2.3(4)
C13 C14 C15 C16 -0.4(5)
C19 C14 C15 C16 -179.7(3)
C14 C15 C16 C17 3.1(5)
C15 C16 C17 C18 -1.8(5)
C14 C13 C18 C17 5.0(5)
N1 C13 C18 C17 -177.2(3)
C14 C13 C18 C22 -175.6(3)
N1 C13 C18 C22 2.2(5)
C16 C17 C18 C13 -2.1(5)
C16 C17 C18 C22 178.5(3)
C15 C14 C19 C21 71.7(4)
C13 C14 C19 C21 -107.6(4)
C15 C14 C19 C20 -52.8(4)
C13 C14 C19 C20 128.0(3)
C13 C18 C22 C23 -97.3(4)
C17 C18 C22 C23 82.0(4)
C13 C18 C22 C24 137.2(3)
C17 C18 C22 C24 -43.4(4)
C9 C10 C25 C26 -107.7(4)
C11 C10 C25 C26 72.4(4)
C9 C10 C25 C30 66.4(4)
C11 C10 C25 C30 -113.5(3)
C30 C25 C26 C27 -1.5(5)
C10 C25 C26 C27 172.6(3)
C30 C25 C26 C31 -178.3(3)
C10 C25 C26 C31 -4.2(5)
C25 C26 C27 C28 0.1(5)
C31 C26 C27 C28 177.0(3)
C26 C27 C28 C29 1.6(5)
C26 C27 C28 C32 -178.7(3)
C27 C28 C29 C30 -2.0(5)
C32 C28 C29 C30 178.3(3)
C28 C29 C30 C25 0.6(5)
C28 C29 C30 C33 -179.9(3)
C26 C25 C30 C29 1.2(5)
C10 C25 C30 C29 -173.0(3)
C26 C25 C30 C33 -178.3(3)
C10 C25 C30 C33 7.5(5)
C10 C11 O1 Pd1 -168.5(2)
C12 C11 O1 Pd1 11.7(4)
C38 N3 C34 C35 -0.1(5)
Pd1 N3 C34 C35 -175.4(2)
C38 N3 C34 C39 177.9(3)
Pd1 N3 C34 C39 2.6(4)
N3 C34 C35 C36 0.4(5)
C39 C34 C35 C36 -177.5(3)
C34 C35 C36 C37 -1.0(5)
C35 C36 C37 C38 1.1(5)
C34 N3 C38 C37 0.2(5)
Pd1 N3 C38 C37 175.5(2)
C34 N3 C38 C40 -177.5(3)
Pd1 N3 C38 C40 -2.3(4)
C36 C37 C38 N3 -0.7(5)
C36 C37 C38 C40 176.9(3)
